data_7026614
loop_
_publ_author_name
'Multani, Kanwarpal'
'Stanlake, Louisa J. E.'
'Stephan, Douglas W.'

_publ_section_title
;
 Ti and Zr complexes of ferrocenyl amidinates.
;
_journal_issue 38
_journal_name_full 'Dalton transactions (Cambridge, England : 2003)'
_journal_page_first 8957
_journal_page_last 8966
_journal_paper_doi 10.1039/c0dt00530d
_journal_volume 39
_journal_year 2010
_chemical_formula_sum 'C46 H62 Cl2 Fe2 N4 Zr'
_chemical_formula_weight 944.82
_space_group_IT_number 14
_symmetry_cell_setting monoclinic
_symmetry_space_group_name_Hall '-P 2yn'
_symmetry_space_group_name_H-M 'P 1 21/n 1'
_atom_sites_solution_hydrogens geom
_atom_sites_solution_primary direct
_atom_sites_solution_secondary difmap
_audit_creation_method SHELXL-97
_cell_angle_alpha 90.00
_cell_angle_beta 95.434(2)
_cell_angle_gamma 90.00
_cell_formula_units_Z 4
_cell_length_a 11.0872(3)
_cell_length_b 18.5813(7)
_cell_length_c 21.3216(6)
_cell_measurement_temperature 296(2)
_cell_volume 4372.8(2)
_computing_structure_refinement 'SHELXL-97 (Sheldrick, 1997)'
_computing_structure_solution 'SHELXS-97 (Sheldrick, 1990)'
_diffrn_ambient_temperature 296(2)
_diffrn_measured_fraction_theta_full 0.990
_diffrn_measured_fraction_theta_max 0.990
_diffrn_radiation_monochromator graphite
_diffrn_radiation_source 'fine-focus sealed tube'
_diffrn_radiation_type MoK\a
_diffrn_radiation_wavelength 0.71073
_diffrn_reflns_av_R_equivalents 0.0685
_diffrn_reflns_av_sigmaI/netI 0.0702
_diffrn_reflns_limit_h_max 14
_diffrn_reflns_limit_h_min -14
_diffrn_reflns_limit_k_max 24
_diffrn_reflns_limit_k_min -24
_diffrn_reflns_limit_l_max 27
_diffrn_reflns_limit_l_min -27
_diffrn_reflns_number 40303
_diffrn_reflns_theta_full 27.61
_diffrn_reflns_theta_max 27.61
_diffrn_reflns_theta_min 1.92
_exptl_absorpt_coefficient_mu 1.048
_exptl_absorpt_correction_T_max 0.7456
_exptl_absorpt_correction_T_min 0.6743
_exptl_absorpt_correction_type multi-scan
_exptl_crystal_density_diffrn 1.435
_exptl_crystal_density_method 'not measured'
_exptl_crystal_F_000 1968
_exptl_crystal_size_max 0.32
_exptl_crystal_size_mid 0.28
_exptl_crystal_size_min 0.22
_refine_diff_density_max 0.448
_refine_diff_density_min -0.501
_refine_diff_density_rms 0.085
_refine_ls_extinction_method none
_refine_ls_goodness_of_fit_ref 1.006
_refine_ls_hydrogen_treatment fixed
_refine_ls_matrix_type full
_refine_ls_number_parameters 496
_refine_ls_number_reflns 10062
_refine_ls_number_restraints 0
_refine_ls_restrained_S_all 1.006
_refine_ls_R_factor_all 0.0817
_refine_ls_R_factor_gt 0.0413
_refine_ls_shift/su_max 0.001
_refine_ls_shift/su_mean 0.000
_refine_ls_structure_factor_coef Fsqd
_refine_ls_weighting_details 'calc w=1/[\s^2^(Fo^2^)+(0.0396P)^2^+0.0000P] where P=(Fo^2^+2Fc^2^)/3'
_refine_ls_weighting_scheme calc
_refine_ls_wR_factor_gt 0.0820
_refine_ls_wR_factor_ref 0.0951
_reflns_number_gt 6733
_reflns_number_total 10062
_reflns_threshold_expression >2sigma(I)
_cod_data_source_file c0dt00530d.txt
_cod_data_source_block '[CyNC(Fc)NCy]2ZrCl2'
_cod_original_sg_symbol_H-M P2(1)/n
_cod_database_code 7026614

loop_
_symmetry_equiv_pos_as_xyz
'x, y, z'
'-x+1/2, y+1/2, -z+1/2'
'-x, -y, -z'
'x-1/2, -y-1/2, z-1/2'

loop_
_atom_site_label
_atom_site_type_symbol
_atom_site_fract_x
_atom_site_fract_y
_atom_site_fract_z
_atom_site_U_iso_or_equiv
_atom_site_adp_type
_atom_site_occupancy
_atom_site_symmetry_multiplicity
_atom_site_calc_flag
_atom_site_refinement_flags
C1 C 0.4794(2) 0.17149(16) 0.03374(13) 0.0202(6) Uani 1 1 d .
C2 C 0.5499(2) 0.29681(16) 0.21507(13) 0.0171(6) Uani 1 1 d .
C3 C 0.2872(2) 0.19762(18) 0.08293(14) 0.0263(7) Uani 1 1 d .
H3 H 0.2485 0.1770 0.0438 0.032 Uiso 1 1 calc R
C4 C 0.2552(3) 0.27714(19) 0.08465(16) 0.0336(8) Uani 1 1 d .
H4A H 0.2797 0.3004 0.0472 0.040 Uiso 1 1 calc R
H4B H 0.2999 0.2993 0.1210 0.040 Uiso 1 1 calc R
C5 C 0.1192(3) 0.2893(2) 0.08817(18) 0.0456(10) Uani 1 1 d .
H5A H 0.1034 0.3404 0.0924 0.055 Uiso 1 1 calc R
H5B H 0.0746 0.2726 0.0496 0.055 Uiso 1 1 calc R
C6 C 0.0770(3) 0.2494(3) 0.14353(17) 0.0592(14) Uani 1 1 d .
H6A H -0.0099 0.2555 0.1438 0.071 Uiso 1 1 calc R
H6B H 0.1155 0.2699 0.1822 0.071 Uiso 1 1 calc R
C7 C 0.1062(3) 0.1702(3) 0.14131(17) 0.0509(12) Uani 1 1 d .
H7A H 0.0615 0.1487 0.1047 0.061 Uiso 1 1 calc R
H7B H 0.0808 0.1468 0.1785 0.061 Uiso 1 1 calc R
C8 C 0.2417(3) 0.1575(2) 0.13813(15) 0.0376(9) Uani 1 1 d .
H8A H 0.2858 0.1737 0.1770 0.045 Uiso 1 1 calc R
H8B H 0.2567 0.1064 0.1337 0.045 Uiso 1 1 calc R
C9 C 0.6860(2) 0.14022(16) 0.00838(13) 0.0193(6) Uani 1 1 d .
H9 H 0.6481 0.1435 -0.0349 0.023 Uiso 1 1 calc R
C10 C 0.8006(2) 0.18561(17) 0.01329(14) 0.0239(7) Uani 1 1 d .
H10A H 0.8368 0.1856 0.0565 0.029 Uiso 1 1 calc R
H10B H 0.7802 0.2349 0.0016 0.029 Uiso 1 1 calc R
C11 C 0.8921(3) 0.15630(17) -0.02984(14) 0.0264(7) Uani 1 1 d .
H11A H 0.8598 0.1621 -0.0734 0.032 Uiso 1 1 calc R
H11B H 0.9665 0.1839 -0.0235 0.032 Uiso 1 1 calc R
C12 C 0.9199(3) 0.07759(19) -0.01704(15) 0.0308(8) Uani 1 1 d .
H12A H 0.9616 0.0725 0.0248 0.037 Uiso 1 1 calc R
H12B H 0.9735 0.0602 -0.0471 0.037 Uiso 1 1 calc R
C13 C 0.8051(3) 0.03212(18) -0.02183(14) 0.0294(7) Uani 1 1 d .
H13A H 0.8253 -0.0173 -0.0105 0.035 Uiso 1 1 calc R
H13B H 0.7678 0.0326 -0.0649 0.035 Uiso 1 1 calc R
C14 C 0.7165(3) 0.06192(17) 0.02223(14) 0.0249(7) Uani 1 1 d .
H14A H 0.6426 0.0337 0.0177 0.030 Uiso 1 1 calc R
H14B H 0.7516 0.0574 0.0655 0.030 Uiso 1 1 calc R
C15 C 0.4169(2) 0.15546(16) -0.02948(13) 0.0205(6) Uani 1 1 d .
C16 C 0.3162(3) 0.19419(18) -0.05942(14) 0.0264(7) Uani 1 1 d .
H16 H 0.2868 0.2409 -0.0460 0.032 Uiso 1 1 calc R
C17 C 0.2655(3) 0.15374(17) -0.11164(14) 0.0269(7) Uani 1 1 d .
H17 H 0.1951 0.1674 -0.1404 0.032 Uiso 1 1 calc R
C18 C 0.3345(3) 0.09052(18) -0.11514(14) 0.0290(7) Uani 1 1 d .
H18 H 0.3203 0.0526 -0.1469 0.035 Uiso 1 1 calc R
C19 C 0.4284(3) 0.09149(17) -0.06572(14) 0.0248(7) Uani 1 1 d .
H19 H 0.4904 0.0542 -0.0572 0.030 Uiso 1 1 calc R
C20 C 0.4828(4) 0.2751(2) -0.16007(19) 0.0538(11) Uani 1 1 d .
H20 H 0.4489 0.3219 -0.1496 0.065 Uiso 1 1 calc R
C21 C 0.5889(3) 0.2438(3) -0.12988(19) 0.0553(12) Uani 1 1 d .
H21 H 0.6417 0.2646 -0.0951 0.066 Uiso 1 1 calc R
C22 C 0.6048(3) 0.1762(3) -0.15937(17) 0.0550(12) Uani 1 1 d .
H22 H 0.6706 0.1420 -0.1484 0.066 Uiso 1 1 calc R
C23 C 0.4341(3) 0.2283(2) -0.20758(17) 0.0488(11) Uani 1 1 d .
H23 H 0.3606 0.2368 -0.2359 0.059 Uiso 1 1 calc R
C24 C 0.5081(3) 0.1669(3) -0.20722(17) 0.0522(11) Uani 1 1 d .
H24 H 0.4957 0.1253 -0.2353 0.063 Uiso 1 1 calc R
C25 C 0.5125(2) 0.21312(16) 0.30276(12) 0.0182(6) Uani 1 1 d .
H25 H 0.5151 0.2583 0.3265 0.022 Uiso 1 1 calc R
C26 C 0.6191(2) 0.16657(17) 0.32924(13) 0.0238(7) Uani 1 1 d .
H26A H 0.6220 0.1232 0.3041 0.029 Uiso 1 1 calc R
H26B H 0.6941 0.1927 0.3264 0.029 Uiso 1 1 calc R
C27 C 0.6084(3) 0.14603(19) 0.39772(14) 0.0302(8) Uani 1 1 d .
H27A H 0.6753 0.1149 0.4125 0.036 Uiso 1 1 calc R
H27B H 0.6129 0.1891 0.4236 0.036 Uiso 1 1 calc R
C28 C 0.4890(3) 0.10741(18) 0.40448(15) 0.0313(8) Uani 1 1 d .
H28A H 0.4870 0.0625 0.3813 0.038 Uiso 1 1 calc R
H28B H 0.4826 0.0963 0.4485 0.038 Uiso 1 1 calc R
C29 C 0.3826(3) 0.15404(18) 0.37964(14) 0.0258(7) Uani 1 1 d .
H29A H 0.3802 0.1969 0.4055 0.031 Uiso 1 1 calc R
H29B H 0.3078 0.1277 0.3824 0.031 Uiso 1 1 calc R
C30 C 0.3925(2) 0.17604(17) 0.31121(13) 0.0218(6) Uani 1 1 d .
H30A H 0.3847 0.1336 0.2847 0.026 Uiso 1 1 calc R
H30B H 0.3264 0.2083 0.2977 0.026 Uiso 1 1 calc R
C31 C 0.6315(3) 0.35679(17) 0.12507(13) 0.0237(7) Uani 1 1 d .
H31 H 0.5949 0.3994 0.1426 0.028 Uiso 1 1 calc R
C32 C 0.5869(3) 0.35144(18) 0.05518(14) 0.0314(8) Uani 1 1 d .
H32A H 0.6193 0.3082 0.0376 0.038 Uiso 1 1 calc R
H32B H 0.4992 0.3480 0.0505 0.038 Uiso 1 1 calc R
C33 C 0.6263(4) 0.4171(2) 0.01923(17) 0.0506(11) Uani 1 1 d .
H33A H 0.6007 0.4112 -0.0252 0.061 Uiso 1 1 calc R
H33B H 0.5869 0.4597 0.0339 0.061 Uiso 1 1 calc R
C34 C 0.7619(4) 0.4275(2) 0.0278(2) 0.0618(13) Uani 1 1 d .
H34A H 0.7828 0.4716 0.0071 0.074 Uiso 1 1 calc R
H34B H 0.8011 0.3879 0.0083 0.074 Uiso 1 1 calc R
C35 C 0.8081(3) 0.4314(2) 0.0972(2) 0.0551(11) Uani 1 1 d .
H35A H 0.7773 0.4746 0.1156 0.066 Uiso 1 1 calc R
H35B H 0.8958 0.4340 0.1014 0.066 Uiso 1 1 calc R
C36 C 0.7678(3) 0.36570(18) 0.13255(17) 0.0338(8) Uani 1 1 d .
H36A H 0.8052 0.3230 0.1168 0.041 Uiso 1 1 calc R
H36B H 0.7951 0.3705 0.1769 0.041 Uiso 1 1 calc R
C37 C 0.5256(2) 0.36250(16) 0.25078(13) 0.0191(6) Uani 1 1 d .
C38 C 0.4247(3) 0.37123(17) 0.28795(14) 0.0262(7) Uani 1 1 d .
H38 H 0.3577 0.3372 0.2902 0.031 Uiso 1 1 calc R
C39 C 0.4397(3) 0.43688(18) 0.32132(14) 0.0322(8) Uani 1 1 d .
H39 H 0.3847 0.4560 0.3506 0.039 Uiso 1 1 calc R
C40 C 0.5460(3) 0.47013(18) 0.30532(14) 0.0328(8) Uani 1 1 d .
H40 H 0.5777 0.5165 0.3213 0.039 Uiso 1 1 calc R
C41 C 0.5990(3) 0.42569(17) 0.26136(14) 0.0261(7) Uani 1 1 d .
H41 H 0.6733 0.4363 0.2416 0.031 Uiso 1 1 calc R
C42 C 0.2633(3) 0.4576(2) 0.17503(17) 0.0468(10) Uani 1 1 d .
H42 H 0.1995 0.4211 0.1752 0.056 Uiso 1 1 calc R
C43 C 0.3584(3) 0.4588(2) 0.13477(15) 0.0390(9) Uani 1 1 d .
H43 H 0.3720 0.4231 0.1024 0.047 Uiso 1 1 calc R
C44 C 0.4304(3) 0.5200(2) 0.15008(15) 0.0400(9) Uani 1 1 d .
H44 H 0.5025 0.5346 0.1300 0.048 Uiso 1 1 calc R
C45 C 0.3802(4) 0.5565(2) 0.19941(16) 0.0447(10) Uani 1 1 d .
H45 H 0.4112 0.6012 0.2194 0.054 Uiso 1 1 calc R
C46 C 0.2775(4) 0.5178(2) 0.21477(17) 0.0481(11) Uani 1 1 d .
H46 H 0.2248 0.5310 0.2474 0.058 Uiso 1 1 calc R
Cl1 Cl 0.78876(6) 0.14717(5) 0.18156(4) 0.03009(19) Uani 1 1 d .
Cl2 Cl 0.50711(7) 0.05558(4) 0.18402(4) 0.03254(19) Uani 1 1 d .
Fe1 Fe 0.44168(4) 0.17873(3) -0.12197(2) 0.02629(12) Uani 1 1 d .
Fe2 Fe 0.42774(4) 0.45535(2) 0.22739(2) 0.02512(11) Uani 1 1 d .
N1 N 0.4196(2) 0.18913(14) 0.08325(11) 0.0229(6) Uani 1 1 d .
N2 N 0.59833(19) 0.16621(14) 0.05095(11) 0.0205(5) Uani 1 1 d .
N3 N 0.5243(2) 0.23043(13) 0.23588(10) 0.0193(5) Uani 1 1 d .
N4 N 0.5962(2) 0.29347(13) 0.15994(11) 0.0211(5) Uani 1 1 d .
Zr1 Zr 0.57610(2) 0.173846(16) 0.152617(13) 0.01882(8) Uani 1 1 d .

loop_
_atom_site_aniso_label
_atom_site_aniso_U_11
_atom_site_aniso_U_22
_atom_site_aniso_U_33
_atom_site_aniso_U_23
_atom_site_aniso_U_13
_atom_site_aniso_U_12
C1 0.0233(14) 0.0185(15) 0.0198(15) -0.0001(13) 0.0066(12) 0.0023(13)
C2 0.0136(13) 0.0221(16) 0.0157(14) 0.0011(12) 0.0014(11) 0.0019(12)
C3 0.0156(14) 0.043(2) 0.0206(16) -0.0069(15) 0.0045(12) 0.0001(14)
C4 0.0223(16) 0.043(2) 0.0348(19) -0.0121(17) 0.0006(14) 0.0035(15)
C5 0.0215(17) 0.059(3) 0.056(3) -0.023(2) -0.0012(16) 0.0094(17)
C6 0.0173(16) 0.122(5) 0.039(2) -0.022(3) 0.0053(16) 0.011(2)
C7 0.0200(16) 0.099(4) 0.035(2) 0.011(2) 0.0080(15) -0.001(2)
C8 0.0219(16) 0.064(3) 0.0271(18) 0.0019(18) 0.0037(13) -0.0011(17)
C9 0.0181(14) 0.0240(17) 0.0166(14) 0.0000(13) 0.0054(11) 0.0039(13)
C10 0.0223(14) 0.0286(19) 0.0215(16) -0.0034(14) 0.0058(12) 0.0023(13)
C11 0.0195(15) 0.035(2) 0.0253(17) -0.0002(14) 0.0053(12) 0.0018(13)
C12 0.0233(16) 0.043(2) 0.0263(17) -0.0059(16) 0.0049(13) 0.0086(15)
C13 0.0331(17) 0.0291(19) 0.0264(17) -0.0030(15) 0.0050(14) 0.0107(15)
C14 0.0222(15) 0.0296(19) 0.0233(16) 0.0009(14) 0.0037(12) 0.0008(14)
C15 0.0192(14) 0.0282(18) 0.0148(14) 0.0009(13) 0.0047(11) 0.0005(13)
C16 0.0260(16) 0.0312(19) 0.0220(16) 0.0008(14) 0.0027(13) 0.0052(14)
C17 0.0211(15) 0.034(2) 0.0244(17) -0.0014(15) -0.0024(12) 0.0011(14)
C18 0.0282(16) 0.033(2) 0.0252(17) -0.0035(15) 0.0002(13) -0.0032(15)
C19 0.0256(15) 0.0249(18) 0.0238(17) 0.0005(14) 0.0021(13) 0.0006(14)
C20 0.057(3) 0.048(3) 0.057(3) 0.028(2) 0.009(2) -0.010(2)
C21 0.043(2) 0.075(3) 0.048(2) 0.028(2) 0.0009(19) -0.026(2)
C22 0.0287(19) 0.103(4) 0.034(2) 0.027(2) 0.0113(16) 0.003(2)
C23 0.041(2) 0.076(3) 0.030(2) 0.026(2) 0.0047(16) 0.000(2)
C24 0.045(2) 0.086(3) 0.0272(19) 0.013(2) 0.0131(17) 0.012(2)
C25 0.0223(14) 0.0187(16) 0.0140(14) 0.0016(12) 0.0032(11) -0.0003(12)
C26 0.0214(14) 0.0274(18) 0.0231(16) 0.0027(14) 0.0053(12) 0.0015(13)
C27 0.0314(17) 0.037(2) 0.0230(17) 0.0076(15) 0.0041(13) 0.0053(15)
C28 0.0412(19) 0.0263(18) 0.0277(18) 0.0092(15) 0.0100(15) 0.0011(16)
C29 0.0249(15) 0.0305(19) 0.0234(16) 0.0010(14) 0.0091(13) -0.0046(14)
C30 0.0218(14) 0.0230(16) 0.0207(15) 0.0011(13) 0.0031(12) -0.0004(13)
C31 0.0278(16) 0.0223(17) 0.0230(16) 0.0046(13) 0.0126(13) 0.0040(14)
C32 0.0409(19) 0.033(2) 0.0217(17) 0.0049(15) 0.0118(14) 0.0121(16)
C33 0.084(3) 0.042(2) 0.030(2) 0.0167(18) 0.025(2) 0.019(2)
C34 0.086(3) 0.045(3) 0.063(3) 0.018(2) 0.053(3) 0.001(2)
C35 0.049(2) 0.041(2) 0.080(3) 0.010(2) 0.034(2) -0.010(2)
C36 0.0256(16) 0.031(2) 0.046(2) 0.0059(17) 0.0112(15) -0.0015(15)
C37 0.0231(14) 0.0184(16) 0.0159(14) 0.0058(12) 0.0022(11) 0.0030(13)
C38 0.0334(17) 0.0233(18) 0.0232(16) 0.0058(14) 0.0103(13) 0.0056(14)
C39 0.046(2) 0.031(2) 0.0209(17) 0.0050(15) 0.0113(15) 0.0128(16)
C40 0.048(2) 0.0241(19) 0.0247(18) -0.0032(15) -0.0044(15) 0.0030(16)
C41 0.0296(16) 0.0242(17) 0.0241(17) 0.0016(14) 0.0004(13) 0.0010(14)
C42 0.037(2) 0.055(3) 0.046(2) 0.004(2) -0.0058(17) 0.0175(19)
C43 0.051(2) 0.041(2) 0.0234(18) 0.0039(16) -0.0031(16) 0.0222(19)
C44 0.058(2) 0.034(2) 0.029(2) 0.0153(17) 0.0108(17) 0.0151(19)
C45 0.078(3) 0.025(2) 0.031(2) 0.0055(16) 0.0058(19) 0.020(2)
C46 0.055(2) 0.054(3) 0.037(2) 0.010(2) 0.0109(19) 0.034(2)
Cl1 0.0212(4) 0.0413(5) 0.0277(4) -0.0026(4) 0.0015(3) 0.0088(3)
Cl2 0.0376(4) 0.0240(4) 0.0378(5) -0.0012(4) 0.0130(4) -0.0005(4)
Fe1 0.0251(2) 0.0336(3) 0.0203(2) 0.0047(2) 0.00288(18) 0.0002(2)
Fe2 0.0315(2) 0.0224(2) 0.0221(2) 0.0035(2) 0.00582(18) 0.0077(2)
N1 0.0166(12) 0.0337(16) 0.0189(13) -0.0023(11) 0.0036(10) 0.0008(11)
N2 0.0162(11) 0.0283(15) 0.0174(12) -0.0019(11) 0.0037(9) 0.0044(11)
N3 0.0218(12) 0.0201(14) 0.0170(12) 0.0018(11) 0.0068(10) 0.0008(11)
N4 0.0224(13) 0.0218(14) 0.0200(13) 0.0007(11) 0.0071(10) 0.0007(11)
Zr1 0.01786(13) 0.02270(16) 0.01636(14) -0.00157(13) 0.00402(10) 0.00226(13)

loop_
_atom_type_symbol
_atom_type_description
_atom_type_scat_dispersion_real
_atom_type_scat_dispersion_imag
_atom_type_scat_source
C C 0.0033 0.0016 'International Tables Vol C Tables 4.2.6.8 and 6.1.1.4'
H H 0.0000 0.0000 'International Tables Vol C Tables 4.2.6.8 and 6.1.1.4'
N N 0.0061 0.0033 'International Tables Vol C Tables 4.2.6.8 and 6.1.1.4'
Cl Cl 0.1484 0.1585 'International Tables Vol C Tables 4.2.6.8 and 6.1.1.4'
Fe Fe 0.3463 0.8444 'International Tables Vol C Tables 4.2.6.8 and 6.1.1.4'
Zr Zr -2.9673 0.5597 'International Tables Vol C Tables 4.2.6.8 and 6.1.1.4'

loop_
_geom_angle_atom_site_label_1
_geom_angle_atom_site_label_2
_geom_angle_atom_site_label_3
_geom_angle
N2 C1 N1 110.5(2)
N2 C1 C15 126.6(2)
N1 C1 C15 122.7(2)
N4 C2 N3 111.0(3)
N4 C2 C37 126.8(3)
N3 C2 C37 122.1(2)
N1 C3 C8 110.3(2)
N1 C3 C4 109.8(2)
C8 C3 C4 111.2(3)
C3 C4 C5 112.2(3)
C6 C5 C4 110.2(3)
C5 C6 C7 111.8(3)
C6 C7 C8 111.5(3)
C3 C8 C7 111.1(3)
N2 C9 C14 110.0(2)
N2 C9 C10 111.8(2)
C14 C9 C10 110.5(2)
C9 C10 C11 111.0(2)
C12 C11 C10 111.7(3)
C11 C12 C13 111.6(2)
C12 C13 C14 109.9(3)
C9 C14 C13 111.9(2)
C16 C15 C19 106.5(2)
C16 C15 C1 125.6(3)
C19 C15 C1 126.8(3)
C16 C15 Fe1 68.66(16)
C19 C15 Fe1 68.33(16)
C1 C15 Fe1 137.1(2)
C17 C16 C15 108.6(3)
C17 C16 Fe1 69.79(17)
C15 C16 Fe1 70.60(16)
C18 C17 C16 107.9(3)
C18 C17 Fe1 69.75(17)
C16 C17 Fe1 69.59(17)
C17 C18 C19 108.4(3)
C17 C18 Fe1 69.87(19)
C19 C18 Fe1 69.43(17)
C18 C19 C15 108.5(3)
C18 C19 Fe1 70.02(18)
C15 C19 Fe1 70.78(17)
C23 C20 C21 108.7(4)
C23 C20 Fe1 70.0(2)
C21 C20 Fe1 70.3(2)
C20 C21 C22 107.2(4)
C20 C21 Fe1 69.2(2)
C22 C21 Fe1 69.4(2)
C24 C22 C21 108.0(4)
C24 C22 Fe1 69.4(2)
C21 C22 Fe1 69.9(2)
C20 C23 C24 108.3(4)
C20 C23 Fe1 69.7(2)
C24 C23 Fe1 69.7(2)
C23 C24 C22 107.8(4)
C23 C24 Fe1 69.9(2)
C22 C24 Fe1 70.0(2)
N3 C25 C30 111.7(2)
N3 C25 C26 110.0(2)
C30 C25 C26 110.7(2)
C27 C26 C25 111.5(2)
C28 C27 C26 110.8(3)
C29 C28 C27 110.6(3)
C28 C29 C30 111.3(2)
C25 C30 C29 112.1(2)
N4 C31 C36 110.3(2)
N4 C31 C32 111.4(3)
C36 C31 C32 109.7(2)
C33 C32 C31 110.9(3)
C34 C33 C32 111.8(3)
C33 C34 C35 111.4(3)
C34 C35 C36 110.8(3)
C31 C36 C35 111.8(3)
C41 C37 C38 106.3(3)
C41 C37 C2 129.0(3)
C38 C37 C2 124.5(3)
C41 C37 Fe2 68.46(17)
C38 C37 Fe2 67.84(16)
C2 C37 Fe2 132.89(19)
C39 C38 C37 108.3(3)
C39 C38 Fe2 69.37(18)
C37 C38 Fe2 71.10(16)
C40 C39 C38 108.6(3)
C40 C39 Fe2 70.24(18)
C38 C39 Fe2 69.81(17)
C39 C40 C41 108.4(3)
C39 C40 Fe2 69.37(18)
C41 C40 Fe2 69.94(17)
C40 C41 C37 108.4(3)
C40 C41 Fe2 69.37(18)
C37 C41 Fe2 70.77(16)
C46 C42 C43 107.7(4)
C46 C42 Fe2 69.1(2)
C43 C42 Fe2 69.9(2)
C44 C43 C42 108.0(3)
C44 C43 Fe2 69.51(19)
C42 C43 Fe2 69.51(19)
C45 C44 C43 107.8(3)
C45 C44 Fe2 69.15(19)
C43 C44 Fe2 70.20(19)
C44 C45 C46 108.2(4)
C44 C45 Fe2 70.3(2)
C46 C45 Fe2 69.6(2)
C42 C46 C45 108.2(3)
C42 C46 Fe2 70.6(2)
C45 C46 Fe2 69.6(2)
C19 Fe1 C20 165.82(15)
C19 Fe1 C24 119.59(16)
C20 Fe1 C24 67.99(18)
C19 Fe1 C16 68.50(12)
C20 Fe1 C16 109.26(16)
C24 Fe1 C16 157.95(14)
C19 Fe1 C18 40.55(11)
C20 Fe1 C18 152.91(14)
C24 Fe1 C18 103.88(16)
C16 Fe1 C18 68.12(13)
C19 Fe1 C23 152.94(16)
C20 Fe1 C23 40.29(16)
C24 Fe1 C23 40.34(16)
C16 Fe1 C23 123.33(14)
C18 Fe1 C23 116.92(15)
C19 Fe1 C17 68.32(12)
C20 Fe1 C17 119.77(15)
C24 Fe1 C17 120.19(14)
C16 Fe1 C17 40.61(12)
C18 Fe1 C17 40.38(12)
C23 Fe1 C17 103.94(14)
C19 Fe1 C22 109.18(15)
C20 Fe1 C22 67.96(18)
C24 Fe1 C22 40.67(14)
C16 Fe1 C22 160.51(15)
C18 Fe1 C22 123.56(17)
C23 Fe1 C22 67.93(15)
C17 Fe1 C22 158.15(16)
C19 Fe1 C21 128.45(14)
C20 Fe1 C21 40.43(15)
C24 Fe1 C21 68.41(18)
C16 Fe1 C21 124.70(17)
C18 Fe1 C21 162.54(16)
C23 Fe1 C21 68.02(15)
C17 Fe1 C21 157.06(17)
C22 Fe1 C21 40.63(17)
C19 Fe1 C15 40.89(11)
C20 Fe1 C15 128.38(15)
C24 Fe1 C15 157.34(15)
C16 Fe1 C15 40.74(11)
C18 Fe1 C15 68.38(12)
C23 Fe1 C15 162.28(15)
C17 Fe1 C15 68.48(11)
C22 Fe1 C15 124.81(13)
C21 Fe1 C15 112.41(14)
C39 Fe2 C45 116.07(14)
C39 Fe2 C46 101.79(14)
C45 Fe2 C46 40.75(15)
C39 Fe2 C38 40.83(13)
C45 Fe2 C38 151.90(13)
C46 Fe2 C38 117.56(14)
C39 Fe2 C40 40.39(13)
C45 Fe2 C40 104.15(15)
C46 Fe2 C40 119.25(15)
C38 Fe2 C40 68.45(13)
C39 Fe2 C44 153.36(15)
C45 Fe2 C44 40.52(13)
C46 Fe2 C44 68.30(15)
C38 Fe2 C44 165.68(14)
C40 Fe2 C44 121.48(15)
C39 Fe2 C41 68.40(13)
C45 Fe2 C41 124.16(15)
C46 Fe2 C41 157.81(15)
C38 Fe2 C41 68.74(12)
C40 Fe2 C41 40.69(12)
C44 Fe2 C41 111.17(14)
C39 Fe2 C42 120.98(15)
C45 Fe2 C42 68.11(17)
C46 Fe2 C42 40.31(15)
C38 Fe2 C42 107.18(15)
C40 Fe2 C42 156.13(14)
C44 Fe2 C42 68.14(16)
C41 Fe2 C42 161.66(14)
C39 Fe2 C43 160.28(15)
C45 Fe2 C43 67.93(15)
C46 Fe2 C43 68.03(14)
C38 Fe2 C43 127.54(14)
C40 Fe2 C43 159.31(15)
C44 Fe2 C43 40.29(14)
C41 Fe2 C43 126.94(13)
C42 Fe2 C43 40.59(14)
C39 Fe2 C37 68.73(12)
C45 Fe2 C37 163.33(14)
C46 Fe2 C37 155.92(15)
C38 Fe2 C37 41.06(11)
C40 Fe2 C37 68.53(12)
C44 Fe2 C37 129.54(13)
C41 Fe2 C37 40.77(11)
C42 Fe2 C37 124.54(14)
C43 Fe2 C37 113.43(13)
C1 N1 C3 126.1(2)
C1 N1 Zr1 94.63(16)
C3 N1 Zr1 137.85(19)
C1 N2 C9 123.1(2)
C1 N2 Zr1 93.77(16)
C9 N2 Zr1 140.10(18)
C2 N3 C25 123.8(2)
C2 N3 Zr1 95.34(16)
C25 N3 Zr1 137.06(19)
C2 N4 C31 123.8(2)
C2 N4 Zr1 93.66(18)
C31 N4 Zr1 142.39(19)
N3 Zr1 N1 103.53(8)
N3 Zr1 N2 152.86(9)
N1 Zr1 N2 60.02(8)
N3 Zr1 N4 59.86(8)
N1 Zr1 N4 89.18(9)
N2 Zr1 N4 96.46(9)
N3 Zr1 Cl1 102.41(6)
N1 Zr1 Cl1 152.32(6)
N2 Zr1 Cl1 92.31(6)
N4 Zr1 Cl1 95.57(6)
N3 Zr1 Cl2 95.56(6)
N1 Zr1 Cl2 93.05(7)
N2 Zr1 Cl2 106.16(7)
N4 Zr1 Cl2 155.05(6)
Cl1 Zr1 Cl2 93.92(3)

loop_
_geom_bond_atom_site_label_1
_geom_bond_atom_site_label_2
_geom_bond_distance
C1 N2 1.338(3)
C1 N1 1.339(3)
C1 C15 1.487(4)
C2 N4 1.328(3)
C2 N3 1.350(4)
C2 C37 1.477(4)
C3 N1 1.475(3)
C3 C8 1.519(4)
C3 C4 1.521(5)
C4 C5 1.534(4)
C5 C6 1.506(5)
C6 C7 1.510(6)
C7 C8 1.528(4)
C9 N2 1.473(3)
C9 C14 1.516(4)
C9 C10 1.520(4)
C10 C11 1.532(4)
C11 C12 1.514(4)
C12 C13 1.523(4)
C13 C14 1.527(4)
C15 C16 1.427(4)
C15 C19 1.430(4)
C15 Fe1 2.063(3)
C16 C17 1.415(4)
C16 Fe1 2.037(3)
C17 C18 1.407(4)
C17 Fe1 2.040(3)
C18 C19 1.410(4)
C18 Fe1 2.038(3)
C19 Fe1 2.030(3)
C20 C23 1.404(6)
C20 C21 1.412(5)
C20 Fe1 2.037(4)
C21 C22 1.422(6)
C21 Fe1 2.051(4)
C22 C24 1.418(5)
C22 Fe1 2.045(3)
C23 C24 1.406(6)
C23 Fe1 2.039(3)
C24 Fe1 2.037(3)
C25 N3 1.480(3)
C25 C30 1.524(4)
C25 C26 1.529(4)
C26 C27 1.525(4)
C27 C28 1.525(4)
C28 C29 1.517(4)
C29 C30 1.529(4)
C31 N4 1.464(4)
C31 C36 1.514(4)
C31 C32 1.528(4)
C32 C33 1.527(5)
C33 C34 1.509(5)
C34 C35 1.521(6)
C35 C36 1.523(5)
C37 C41 1.434(4)
C37 C38 1.440(4)
C37 Fe2 2.074(3)
C38 C39 1.414(4)
C38 Fe2 2.030(3)
C39 C40 1.401(5)
C39 Fe2 2.024(3)
C40 C41 1.418(4)
C40 Fe2 2.035(3)
C41 Fe2 2.043(3)
C42 C46 1.404(5)
C42 C43 1.421(5)
C42 Fe2 2.046(3)
C43 C44 1.410(5)
C43 Fe2 2.051(3)
C44 C45 1.409(5)
C44 Fe2 2.042(3)
C45 C46 1.411(5)
C45 Fe2 2.027(3)
C46 Fe2 2.027(3)
Cl1 Zr1 2.4311(7)
Cl2 Zr1 2.4413(9)
N1 Zr1 2.189(2)
N2 Zr1 2.209(2)
N3 Zr1 2.186(2)
N4 Zr1 2.238(2)
